data_4035966
loop_
_publ_author_name
'Srinivasulu, Vunnam'
'Shehadeh, Ihsan'
'Khanfar, Monther A.'
'Malik, Omar G.'
'Tarazi, Hamadeh'
'Abu-Yousef, Imad A'
'Sebastian, Anusha'
'Baniowda, Nabil'
'O'Connor, Matthew John'
'Al-Tel, Taleb H'

_publ_section_title
;
 One-Pot Synthesis of Diverse Collections of Benzoxazepine and
 Indolopyrazine Fused to Heterocyclic Systems.
;
_journal_issue 2
_journal_name_full 'The Journal of organic chemistry'
_journal_page_first 934
_journal_page_last 948
_journal_paper_doi 10.1021/acs.joc.8b02878
_journal_volume 84
_journal_year 2019
_chemical_formula_moiety 'C27 H27 N3 O6 S'
_chemical_formula_sum 'C27 H27 N3 O6 S'
_chemical_formula_weight 521.57
_space_group_crystal_system monoclinic
_space_group_IT_number 15
_space_group_name_Hall '-I 2ya'
_space_group_name_H-M_alt 'I 1 2/a 1'
_atom_sites_solution_hydrogens mixed
_atom_sites_solution_primary dual
_audit_creation_date 2018-10-24
_audit_creation_method
;
Olex2 1.2
(compiled 2017.07.20 svn.r3457 for OlexSys, GUI svn.r5370)
;
_cell_angle_alpha 90
_cell_angle_beta 101.359(18)
_cell_angle_gamma 90
_cell_formula_units_Z 8
_cell_length_a 18.795(4)
_cell_length_b 6.7049(8)
_cell_length_c 43.048(8)
_cell_measurement_reflns_used 1135
_cell_measurement_temperature 293
_cell_measurement_theta_max 20.1860
_cell_measurement_theta_min 3.7280
_cell_volume 5318.6(17)
_computing_cell_refinement 'CrysAlisPro 1.171.38.46 (Rigaku OD, 2015)'
_computing_data_collection 'CrysAlisPro 1.171.38.46 (Rigaku OD, 2015)'
_computing_data_reduction 'CrysAlisPro 1.171.38.46 (Rigaku OD, 2015)'
_computing_molecular_graphics 'Olex2 (Dolomanov et al., 2009)'
_computing_publication_material 'Olex2 (Dolomanov et al., 2009)'
_computing_structure_refinement 'ShelXL (Sheldrick, 2015)'
_computing_structure_solution 'ShelXT (Sheldrick, 2015)'
_diffrn_ambient_temperature 293
_diffrn_detector 'CCD plate'
_diffrn_detector_area_resol_mean 8.0267
_diffrn_detector_type Eos
_diffrn_measured_fraction_theta_full 0.999
_diffrn_measured_fraction_theta_max 0.861
_diffrn_measurement_details
;
List of Runs (angles in degrees, time in seconds):

  # Type    Start    End  Width  t~exp~   \w     \q     \k     \f   Frames
--------------------------------------------------------------------------
  1  \w    -85.00 -13.00   0.75   60.00    --  -16.20 -38.00-120.00   96
  2  \w    -25.00  52.25   0.75   60.00    --  -16.20  38.00-120.00  103
  3  \w    -30.00  34.50   0.75   60.00    --  -16.20  57.00   0.00   86
  4  \w    -21.00  18.00   0.75   60.00    --  -16.20 -99.00-120.00   52
;
_diffrn_measurement_device 'four-circle diffractometer'
_diffrn_measurement_device_type 'Xcalibur, Eos'
_diffrn_measurement_method '\w scans'
_diffrn_orient_matrix_type 'CrysAlisPro convention (1999,Acta A55,543-557)'
_diffrn_orient_matrix_UB_11 -0.0306831500
_diffrn_orient_matrix_UB_12 0.0037049500
_diffrn_orient_matrix_UB_13 0.0072941500
_diffrn_orient_matrix_UB_21 0.0231980500
_diffrn_orient_matrix_UB_22 -0.0043691500
_diffrn_orient_matrix_UB_23 0.0151332500
_diffrn_orient_matrix_UB_31 0.0020504500
_diffrn_orient_matrix_UB_32 0.1055989500
_diffrn_orient_matrix_UB_33 0.0003474500
_diffrn_radiation_monochromator graphite
_diffrn_radiation_probe x-ray
_diffrn_radiation_type MoK\a
_diffrn_radiation_wavelength 0.71073
_diffrn_reflns_av_R_equivalents 0.0973
_diffrn_reflns_av_unetI/netI 0.2110
_diffrn_reflns_Laue_measured_fraction_full 0.999
_diffrn_reflns_Laue_measured_fraction_max 0.861
_diffrn_reflns_limit_h_max 24
_diffrn_reflns_limit_h_min -25
_diffrn_reflns_limit_k_max 8
_diffrn_reflns_limit_k_min -8
_diffrn_reflns_limit_l_max 52
_diffrn_reflns_limit_l_min -54
_diffrn_reflns_number 14185
_diffrn_reflns_point_group_measured_fraction_full 0.999
_diffrn_reflns_point_group_measured_fraction_max 0.861
_diffrn_reflns_theta_full 25.242
_diffrn_reflns_theta_max 29.160
_diffrn_reflns_theta_min 3.076
_diffrn_source 'fine-focus sealed X-ray tube'
_diffrn_source_type 'Enhance (Mo) X-ray Source'
_exptl_absorpt_coefficient_mu 0.167
_exptl_absorpt_correction_T_max 1.00000
_exptl_absorpt_correction_T_min 0.71149
_exptl_absorpt_correction_type multi-scan
_exptl_absorpt_process_details
;
CrysAlisPro 1.171.38.46 (Rigaku Oxford Diffraction, 2015)
Empirical absorption correction using spherical harmonics,
 implemented in SCALE3 ABSPACK scaling algorithm.
;
_exptl_crystal_colour colourless
_exptl_crystal_colour_primary colourless
_exptl_crystal_density_diffrn 1.303
_exptl_crystal_description needle
_exptl_crystal_F_000 2192
_exptl_crystal_size_max 0.08
_exptl_crystal_size_mid 0.02
_exptl_crystal_size_min 0.01
_refine_diff_density_max 0.222
_refine_diff_density_min -0.222
_refine_diff_density_rms 0.046
_refine_ls_extinction_method none
_refine_ls_goodness_of_fit_ref 1.013
_refine_ls_hydrogen_treatment constr
_refine_ls_matrix_type full
_refine_ls_number_parameters 337
_refine_ls_number_reflns 6180
_refine_ls_number_restraints 0
_refine_ls_restrained_S_all 1.013
_refine_ls_R_factor_all 0.2989
_refine_ls_R_factor_gt 0.1039
_refine_ls_shift/su_max 0.000
_refine_ls_shift/su_mean 0.000
_refine_ls_structure_factor_coef Fsqd
_refine_ls_weighting_details 'w=1/[\s^2^(Fo^2^)+(0.0450P)^2^] where P=(Fo^2^+2Fc^2^)/3'
_refine_ls_weighting_scheme calc
_refine_ls_wR_factor_gt 0.1348
_refine_ls_wR_factor_ref 0.1971
_reflns_Friedel_coverage 0.000
_reflns_number_gt 1992
_reflns_number_total 6180
_reflns_threshold_expression 'I > 2\s(I)'
_cod_data_source_file jo8b02878_si_005.cif
_cod_data_source_block exp_2461
_cod_original_cell_volume 5318.7(16)
_cod_database_code 4035966
_shelx_shelxl_version_number 2014/7
_chemical_oxdiff_formula 'C27 H27 N3 O6 S1'
_chemical_oxdiff_usercomment 'Raed 2195-repeat'
_shelx_space_group_comment
;
The symmetry employed for this shelxl refinement is uniquely defined
by the following loop, which should always be used as a source of
symmetry information in preference to the above space-group names.
They are only intended as comments.
;
_reflns_odcompleteness_completeness 91.62
_reflns_odcompleteness_iscentric 1
_reflns_odcompleteness_theta 26.32
_olex2_refinement_description
;
1. Fixed Uiso
 At 1.2 times of:
  All C(H) groups, All C(H,H) groups, All N(H) groups
 At 1.5 times of:
  All C(H,H,H) groups
2.a Riding coordinates:
 N005(H005)
2.b Ternary CH refined with riding coordinates:
 C00C(H00C), C00K(H00K)
2.c Secondary CH2 refined with riding coordinates:
 C00M(H00A,H00B), C00N(H00D,H00E)
2.d Aromatic/amide H refined with riding coordinates:
 C00G(H00G), C00H(H00H), C00J(H00J), C00O(H00O), C00R(H00R), C00S(H00S),
 C00U(H00U), C00W(H00W), C00Y(H00Y), C00Z(H00Z), C011(H011)
2.e Idealised Me refined as rotating group:
 C00Q(H00F,H00I,H00L), C00V(H00M,H00N,H00P), C010(H01A,H01B,H01C)
;
_olex2_date_sample_data_collection 2018-10-23
_olex2_submission_special_instructions 'No special instructions were received'
_oxdiff_exptl_absorpt_empirical_details
;
Empirical correction (ABSPACK) includes:
- Absorption correction using spherical harmonics
- Frame scaling
;
_oxdiff_exptl_absorpt_empirical_full_max 1.329
_oxdiff_exptl_absorpt_empirical_full_min 0.802

loop_
_space_group_symop_operation_xyz
'x, y, z'
'-x+1/2, y, -z'
'x+1/2, y+1/2, z+1/2'
'-x+1, y+1/2, -z+1/2'
'-x, -y, -z'
'x-1/2, -y, z'
'-x+1/2, -y+1/2, -z+1/2'
'x, -y+1/2, z+1/2'

loop_
_atom_site_label
_atom_site_type_symbol
_atom_site_fract_x
_atom_site_fract_y
_atom_site_fract_z
_atom_site_U_iso_or_equiv
_atom_site_adp_type
_atom_site_occupancy
_atom_site_site_symmetry_order
_atom_site_calc_flag
_atom_site_refinement_flags_posn
S001 S 0.56823(10) 0.1134(2) 0.57174(4) 0.0792(6) Uani 1 1 d .
O002 O 0.95187(17) 0.2510(4) 0.77526(8) 0.0580(10) Uani 1 1 d .
O003 O 0.74955(17) 0.5464(4) 0.68997(8) 0.0565(10) Uani 1 1 d .
N004 N 0.68783(19) 0.2759(4) 0.66767(9) 0.0396(10) Uani 1 1 d .
N005 N 0.7081(2) -0.0422(4) 0.69281(9) 0.0419(11) Uani 1 1 d .
H005 H 0.7097 -0.1696 0.6907 0.050 Uiso 1 1 d R
O006 O 0.4471(2) 0.5284(5) 0.64713(10) 0.0846(14) Uani 1 1 d .
N007 N 0.6371(2) 0.1798(6) 0.59927(9) 0.0571(13) Uani 1 1 d .
C008 C 0.7705(2) 0.0304(6) 0.71252(11) 0.0338(11) Uani 1 1 d .
C009 C 0.8904(3) 0.1922(6) 0.75421(11) 0.0435(13) Uani 1 1 d .
O00A O 0.5670(2) -0.0998(5) 0.57193(9) 0.0972(14) Uani 1 1 d .
O00B O 0.5069(2) 0.2269(6) 0.57721(9) 0.0967(14) Uani 1 1 d .
C00C C 0.6855(2) 0.0565(5) 0.66262(12) 0.0396(13) Uani 1 1 d .
H00C H 0.6346 0.0204 0.6547 0.048 Uiso 1 1 calc R
C00D C 0.7419(2) 0.3629(6) 0.68878(11) 0.0385(12) Uani 1 1 d .
C00E C 0.7889(2) 0.2313(5) 0.71102(10) 0.0353(12) Uani 1 1 d .
O00F O 0.5438(2) 0.7195(5) 0.65474(11) 0.1065(17) Uani 1 1 d .
C00G C 0.8130(3) -0.0898(6) 0.73541(11) 0.0465(14) Uani 1 1 d .
H00G H 0.8018 -0.2242 0.7369 0.056 Uiso 1 1 calc R
C00H C 0.8484(2) 0.3089(6) 0.73164(11) 0.0439(13) Uani 1 1 d .
H00H H 0.8602 0.4428 0.7301 0.053 Uiso 1 1 calc R
C00I C 0.7278(3) -0.0018(6) 0.63695(13) 0.0403(13) Uani 1 1 d .
C00J C 0.8710(3) -0.0097(6) 0.75565(11) 0.0479(14) Uani 1 1 d .
H00J H 0.8986 -0.0913 0.7709 0.057 Uiso 1 1 calc R
C00K C 0.6354(3) 0.3995(6) 0.64620(12) 0.0464(14) Uani 1 1 d .
H00K H 0.6475 0.5376 0.6526 0.056 Uiso 1 1 calc R
C00L C 0.5165(3) 0.5576(8) 0.65045(12) 0.0559(15) Uani 1 1 d .
C00M C 0.6436(3) 0.3859(6) 0.61182(13) 0.0568(15) Uani 1 1 d .
H00A H 0.6068 0.4683 0.5989 0.068 Uiso 1 1 calc R
H00B H 0.6906 0.4389 0.6100 0.068 Uiso 1 1 calc R
C00N C 0.5576(3) 0.3686(6) 0.65085(11) 0.0519(14) Uani 1 1 d .
H00D H 0.5324 0.2821 0.6342 0.062 Uiso 1 1 calc R
H00E H 0.5588 0.3019 0.6709 0.062 Uiso 1 1 calc R
C00O C 0.7898(3) -0.1179(6) 0.64325(13) 0.0509(14) Uani 1 1 d .
H00O H 0.8080 -0.1597 0.6639 0.061 Uiso 1 1 calc R
C00P C 0.7015(3) 0.0591(7) 0.60559(15) 0.0597(16) Uani 1 1 d .
C00Q C 0.9657(3) 0.4600(7) 0.77756(13) 0.0718(18) Uani 1 1 d .
H00F H 0.9723 0.5097 0.7574 0.108 Uiso 1 1 calc GR
H00I H 1.0087 0.4844 0.7932 0.108 Uiso 1 1 calc GR
H00L H 0.9253 0.5265 0.7836 0.108 Uiso 1 1 calc GR
C00R C 0.8248(3) -0.1723(7) 0.61938(17) 0.0688(18) Uani 1 1 d .
H00R H 0.8660 -0.2522 0.6241 0.083 Uiso 1 1 calc R
C00S C 0.7389(4) 0.0059(9) 0.58212(15) 0.086(2) Uani 1 1 d .
H00S H 0.7223 0.0500 0.5615 0.103 Uiso 1 1 calc R
C00T C 0.5847(3) 0.1927(9) 0.53504(14) 0.081(2) Uani 1 1 d .
C00U C 0.8004(4) -0.1117(9) 0.58896(16) 0.093(2) Uani 1 1 d .
H00U H 0.8247 -0.1488 0.5730 0.111 Uiso 1 1 calc R
C00V C 0.4015(3) 0.7013(9) 0.64808(16) 0.115(3) Uani 1 1 d .
H00M H 0.4086 0.7944 0.6320 0.173 Uiso 1 1 calc GR
H00N H 0.4141 0.7634 0.6685 0.173 Uiso 1 1 calc GR
H00P H 0.3515 0.6608 0.6443 0.173 Uiso 1 1 calc GR
C00W C 0.5933(4) 0.0550(10) 0.51298(18) 0.106(3) Uani 1 1 d .
H00W H 0.5923 -0.0801 0.5178 0.127 Uiso 1 1 calc R
C00X C 0.6061(4) 0.3067(14) 0.4757(2) 0.117(3) Uani 1 1 d .
C00Y C 0.6034(4) 0.1136(12) 0.48364(19) 0.117(3) Uani 1 1 d .
H00Y H 0.6085 0.0166 0.4688 0.141 Uiso 1 1 calc R
C00Z C 0.5861(5) 0.3859(11) 0.52791(19) 0.153(4) Uani 1 1 d .
H00Z H 0.5798 0.4822 0.5427 0.184 Uiso 1 1 calc R
C010 C 0.6164(5) 0.3739(12) 0.44296(19) 0.184(4) Uani 1 1 d .
H01A H 0.6641 0.4298 0.4446 0.276 Uiso 1 1 calc GR
H01B H 0.5807 0.4727 0.4348 0.276 Uiso 1 1 calc GR
H01C H 0.6111 0.2613 0.4289 0.276 Uiso 1 1 calc GR
C011 C 0.5972(6) 0.4412(11) 0.4984(2) 0.171(4) Uani 1 1 d .
H011 H 0.5987 0.5764 0.4938 0.206 Uiso 1 1 calc R

loop_
_atom_site_aniso_label
_atom_site_aniso_U_11
_atom_site_aniso_U_22
_atom_site_aniso_U_33
_atom_site_aniso_U_23
_atom_site_aniso_U_13
_atom_site_aniso_U_12
S001 0.0870(13) 0.0803(12) 0.0617(13) -0.0068(9) -0.0061(10) -0.0020(10)
O002 0.058(2) 0.050(2) 0.060(3) -0.0055(17) -0.004(2) -0.0059(17)
O003 0.068(2) 0.0194(16) 0.073(3) -0.0018(14) -0.0077(19) -0.0061(16)
N004 0.046(3) 0.0196(18) 0.052(3) 0.0010(18) 0.007(2) -0.0008(18)
N005 0.059(3) 0.0175(18) 0.046(3) -0.0007(17) 0.004(2) -0.0039(18)
O006 0.047(3) 0.082(3) 0.121(4) -0.032(2) 0.009(2) 0.011(2)
N007 0.070(3) 0.057(3) 0.041(3) -0.004(2) 0.002(2) 0.011(2)
C008 0.039(3) 0.024(2) 0.042(3) -0.002(2) 0.016(2) 0.001(2)
C009 0.044(3) 0.043(3) 0.043(4) -0.008(2) 0.004(3) 0.003(3)
O00A 0.121(4) 0.070(3) 0.091(4) -0.008(2) -0.003(3) -0.026(2)
O00B 0.068(3) 0.125(3) 0.088(4) -0.015(3) -0.005(3) 0.018(3)
C00C 0.039(3) 0.019(2) 0.059(4) -0.005(2) 0.006(3) -0.005(2)
C00D 0.040(3) 0.029(3) 0.048(4) -0.010(2) 0.009(3) -0.015(2)
C00E 0.046(3) 0.023(2) 0.036(3) -0.001(2) 0.005(2) -0.002(2)
O00F 0.076(3) 0.052(2) 0.196(5) -0.025(3) 0.038(3) 0.007(2)
C00G 0.061(4) 0.025(2) 0.052(4) -0.003(2) 0.008(3) -0.002(2)
C00H 0.053(3) 0.030(2) 0.047(4) -0.003(2) 0.005(3) -0.004(2)
C00I 0.043(3) 0.020(2) 0.059(4) -0.009(2) 0.011(3) 0.000(2)
C00J 0.058(4) 0.038(3) 0.045(4) 0.005(2) 0.002(3) 0.008(3)
C00K 0.048(4) 0.031(3) 0.058(4) -0.003(2) 0.004(3) -0.003(2)
C00L 0.055(4) 0.050(3) 0.062(4) -0.017(3) 0.011(3) 0.009(3)
C00M 0.056(4) 0.051(3) 0.060(4) 0.009(3) 0.004(3) 0.006(3)
C00N 0.055(4) 0.046(3) 0.053(4) 0.004(2) 0.005(3) 0.001(3)
C00O 0.064(4) 0.032(3) 0.060(4) -0.003(3) 0.020(3) -0.001(3)
C00P 0.070(4) 0.054(3) 0.054(5) -0.006(3) 0.009(4) 0.008(3)
C00Q 0.068(4) 0.060(4) 0.082(5) -0.011(3) 0.002(3) -0.027(3)
C00R 0.070(4) 0.056(3) 0.088(6) 0.006(3) 0.035(4) 0.021(3)
C00S 0.115(6) 0.086(4) 0.062(5) 0.008(4) 0.035(4) 0.024(4)
C00T 0.124(6) 0.067(4) 0.046(5) -0.002(3) -0.001(4) 0.016(4)
C00U 0.130(7) 0.085(4) 0.077(6) 0.006(4) 0.053(5) 0.032(4)
C00V 0.073(5) 0.116(5) 0.158(8) -0.038(5) 0.023(4) 0.041(4)
C00W 0.166(8) 0.086(5) 0.065(6) -0.012(5) 0.020(5) 0.004(5)
C00X 0.168(8) 0.120(7) 0.064(6) 0.024(5) 0.025(5) 0.048(6)
C00Y 0.170(8) 0.119(7) 0.061(6) -0.017(5) 0.016(5) 0.029(6)
C00Z 0.315(12) 0.086(5) 0.067(6) 0.018(4) 0.056(7) 0.053(6)
C010 0.292(12) 0.193(8) 0.083(7) 0.042(7) 0.075(7) 0.091(8)
C011 0.341(14) 0.085(5) 0.097(8) 0.014(6) 0.065(9) 0.057(7)

loop_
_atom_type_symbol
_atom_type_description
_atom_type_scat_dispersion_real
_atom_type_scat_dispersion_imag
_atom_type_scat_source
C C 0.0033 0.0016 'International Tables Vol C Tables 4.2.6.8 and 6.1.1.4'
H H 0.0000 0.0000 'International Tables Vol C Tables 4.2.6.8 and 6.1.1.4'
N N 0.0061 0.0033 'International Tables Vol C Tables 4.2.6.8 and 6.1.1.4'
O O 0.0106 0.0060 'International Tables Vol C Tables 4.2.6.8 and 6.1.1.4'
S S 0.1246 0.1234 'International Tables Vol C Tables 4.2.6.8 and 6.1.1.4'

loop_
_geom_angle_atom_site_label_1
_geom_angle_atom_site_label_2
_geom_angle_atom_site_label_3
_geom_angle
N007 S001 C00T 108.5(3)
O00A S001 N007 106.2(2)
O00A S001 O00B 120.9(3)
O00A S001 C00T 108.3(3)
O00B S001 N007 106.4(2)
O00B S001 C00T 106.1(3)
C009 O002 C00Q 116.4(3)
C00D N004 C00C 121.4(4)
C00D N004 C00K 120.1(3)
C00K N004 C00C 118.0(3)
C008 N005 H005 111.7
C008 N005 C00C 116.8(3)
C00C N005 H005 111.7
C00L O006 C00V 117.6(4)
C00M N007 S001 121.0(3)
C00P N007 S001 120.1(3)
C00P N007 C00M 116.7(4)
N005 C008 C00E 119.7(4)
N005 C008 C00G 121.6(4)
C00E C008 C00G 118.5(4)
O002 C009 C00J 115.9(4)
C00H C009 O002 126.5(4)
C00H C009 C00J 117.6(4)
N004 C00C H00C 107.1
N004 C00C C00I 110.7(4)
N005 C00C N004 109.1(4)
N005 C00C H00C 107.1
N005 C00C C00I 115.4(4)
C00I C00C H00C 107.1
O003 C00D N004 121.4(4)
O003 C00D C00E 121.4(4)
N004 C00D C00E 117.1(4)
C008 C00E C00D 119.3(4)
C00H C00E C008 120.6(4)
C00H C00E C00D 120.0(4)
C008 C00G H00G 120.1
C00J C00G C008 119.8(4)
C00J C00G H00G 120.1
C009 C00H C00E 121.3(4)
C009 C00H H00H 119.3
C00E C00H H00H 119.3
C00O C00I C00C 122.6(5)
C00O C00I C00P 118.4(5)
C00P C00I C00C 119.0(5)
C009 C00J H00J 118.9
C00G C00J C009 122.1(4)
C00G C00J H00J 118.9
N004 C00K H00K 105.5
N004 C00K C00M 113.3(4)
N004 C00K C00N 112.5(4)
C00M C00K H00K 105.5
C00M C00K C00N 113.7(4)
C00N C00K H00K 105.5
O006 C00L C00N 112.5(5)
O00F C00L O006 122.9(5)
O00F C00L C00N 124.5(5)
N007 C00M C00K 113.2(4)
N007 C00M H00A 108.9
N007 C00M H00B 108.9
C00K C00M H00A 108.9
C00K C00M H00B 108.9
H00A C00M H00B 107.8
C00K C00N H00D 109.0
C00K C00N H00E 109.0
C00L C00N C00K 113.1(4)
C00L C00N H00D 109.0
C00L C00N H00E 109.0
H00D C00N H00E 107.8
C00I C00O H00O 119.6
C00R C00O C00I 120.8(5)
C00R C00O H00O 119.6
C00I C00P N007 118.0(5)
C00S C00P N007 122.4(6)
C00S C00P C00I 119.6(5)
O002 C00Q H00F 109.5
O002 C00Q H00I 109.5
O002 C00Q H00L 109.5
H00F C00Q H00I 109.5
H00F C00Q H00L 109.5
H00I C00Q H00L 109.5
C00O C00R H00R 119.3
C00U C00R C00O 121.3(6)
C00U C00R H00R 119.3
C00P C00S H00S 119.5
C00U C00S C00P 120.9(6)
C00U C00S H00S 119.5
C00W C00T S001 119.4(5)
C00Z C00T S001 121.2(6)
C00Z C00T C00W 119.3(7)
C00R C00U C00S 119.0(6)
C00R C00U H00U 120.5
C00S C00U H00U 120.5
O006 C00V H00M 109.5
O006 C00V H00N 109.5
O006 C00V H00P 109.5
H00M C00V H00N 109.5
H00M C00V H00P 109.5
H00N C00V H00P 109.5
C00T C00W H00W 119.8
C00T C00W C00Y 120.5(7)
C00Y C00W H00W 119.8
C00Y C00X C010 122.4(9)
C00Y C00X C011 116.1(8)
C011 C00X C010 121.5(8)
C00W C00Y H00Y 119.0
C00X C00Y C00W 121.9(7)
C00X C00Y H00Y 119.0
C00T C00Z H00Z 120.4
C00T C00Z C011 119.2(7)
C011 C00Z H00Z 120.4
C00X C010 H01A 109.5
C00X C010 H01B 109.5
C00X C010 H01C 109.5
H01A C010 H01B 109.5
H01A C010 H01C 109.5
H01B C010 H01C 109.5
C00X C011 C00Z 123.0(8)
C00X C011 H011 118.5
C00Z C011 H011 118.5

loop_
_geom_bond_atom_site_label_1
_geom_bond_atom_site_label_2
_geom_bond_distance
S001 N007 1.635(4)
S001 O00A 1.429(3)
S001 O00B 1.439(4)
S001 C00T 1.751(6)
O002 C009 1.378(5)
O002 C00Q 1.425(5)
O003 C00D 1.239(4)
N004 C00C 1.486(4)
N004 C00D 1.355(5)
N004 C00K 1.467(5)
N005 H005 0.8600
N005 C008 1.393(5)
N005 C00C 1.446(5)
O006 C00L 1.299(6)
O006 C00V 1.447(6)
N007 C00M 1.480(5)
N007 C00P 1.438(6)
C008 C00E 1.396(5)
C008 C00G 1.396(5)
C009 C00H 1.369(5)
C009 C00J 1.407(5)
C00C H00C 0.9800
C00C C00I 1.534(6)
C00D C00E 1.464(5)
C00E C00H 1.385(5)
O00F C00L 1.199(5)
C00G H00G 0.9300
C00G C00J 1.364(6)
C00H H00H 0.9300
C00I C00O 1.383(6)
C00I C00P 1.404(6)
C00J H00J 0.9300
C00K H00K 0.9800
C00K C00M 1.521(6)
C00K C00N 1.528(6)
C00L C00N 1.483(6)
C00M H00A 0.9700
C00M H00B 0.9700
C00N H00D 0.9700
C00N H00E 0.9700
C00O H00O 0.9300
C00O C00R 1.374(7)
C00P C00S 1.386(7)
C00Q H00F 0.9600
C00Q H00I 0.9600
C00Q H00L 0.9600
C00R H00R 0.9300
C00R C00U 1.361(7)
C00S H00S 0.9300
C00S C00U 1.382(7)
C00T C00W 1.356(7)
C00T C00Z 1.333(8)
C00U H00U 0.9300
C00V H00M 0.9600
C00V H00N 0.9600
C00V H00P 0.9600
C00W H00W 0.9300
C00W C00Y 1.371(9)
C00X C00Y 1.343(9)
C00X C010 1.529(9)
C00X C011 1.364(9)
C00Y H00Y 0.9300
C00Z H00Z 0.9300
C00Z C011 1.377(10)
C010 H01A 0.9600
C010 H01B 0.9600
C010 H01C 0.9600
C011 H011 0.9300
